data_7119089
loop_
_publ_author_name
'Long Huang'
'Frank Rominger'
'Matthias Rudolph'
'A. Stephen K. Hashmi'

_publ_section_title
;
 A general access to organogold(III) complexes by oxidative addition of
 diazonium salts
;
_journal_name_full Chem.Commun.
_journal_page_first 6435
_journal_volume 52
_journal_year 2016
_chemical_formula_sum 'C27 H20 Au B Cl2 F4 N P'
_chemical_formula_weight 744.09
_chemical_name_common '5d in manuscript'
_space_group_crystal_system triclinic
_space_group_IT_number 2
_space_group_name_Hall '-P 1'
_space_group_name_H-M_alt 'P -1'
_symmetry_space_group_name_Hall '-P 1'
_symmetry_space_group_name_H-M 'P -1'
_atom_sites_solution_hydrogens geom
_audit_creation_method SHELXL-2014/7
_audit_update_record
;
2016-03-11 deposited with the CCDC.
2016-04-05 downloaded from the CCDC.
;
_cell_angle_alpha 86.4666(8)
_cell_angle_beta 70.5144(7)
_cell_angle_gamma 67.9291(7)
_cell_formula_units_Z 2
_cell_length_a 9.35580(10)
_cell_length_b 11.4552(2)
_cell_length_c 13.9422(2)
_cell_measurement_reflns_used 9950
_cell_measurement_temperature 200(2)
_cell_measurement_theta_max 29.96
_cell_measurement_theta_min 2.38
_cell_volume 1301.94(3)
_computing_cell_refinement 'Bruker SAINT'
_computing_data_collection 'Bruker APEX2'
_computing_data_reduction 'Bruker SAINT'
_computing_molecular_graphics 'Bruker SHELXTL'
_computing_publication_material 'Bruker SHELXTL'
_computing_structure_refinement 'SHELXL-2014/7 (Sheldrick, 2014)'
_computing_structure_solution 'SHELXS-97 (Sheldrick 2008)'
_diffrn_ambient_temperature 200(2)
_diffrn_measured_fraction_theta_full 1.000
_diffrn_measured_fraction_theta_max 0.999
_diffrn_measurement_device_type 'Bruker APEX-II Quazar area detector'
_diffrn_measurement_method '\f and \w scans'
_diffrn_radiation_type MoK\a
_diffrn_radiation_wavelength 0.71073
_diffrn_reflns_av_R_equivalents 0.0403
_diffrn_reflns_av_unetI/netI 0.0345
_diffrn_reflns_Laue_measured_fraction_full 1.000
_diffrn_reflns_Laue_measured_fraction_max 0.999
_diffrn_reflns_limit_h_max 13
_diffrn_reflns_limit_h_min -12
_diffrn_reflns_limit_k_max 16
_diffrn_reflns_limit_k_min -16
_diffrn_reflns_limit_l_max 19
_diffrn_reflns_limit_l_min -19
_diffrn_reflns_number 34799
_diffrn_reflns_point_group_measured_fraction_full 1.000
_diffrn_reflns_point_group_measured_fraction_max 0.999
_diffrn_reflns_theta_full 25.242
_diffrn_reflns_theta_max 30.095
_diffrn_reflns_theta_min 1.553
_diffrn_source 'ImuS microsource'
_exptl_absorpt_coefficient_mu 5.964
_exptl_absorpt_correction_T_max 0.8762
_exptl_absorpt_correction_T_min 0.7088
_exptl_absorpt_correction_type multi-scan
_exptl_absorpt_process_details
;
Sheldrick, G. M. (2008). <i>SADABS</i>. University of G\"ottingen, Germany.
;
_exptl_crystal_colour colourless
_exptl_crystal_density_diffrn 1.898
_exptl_crystal_description plate
_exptl_crystal_F_000 716
_exptl_crystal_size_max 0.100
_exptl_crystal_size_mid 0.080
_exptl_crystal_size_min 0.020
_refine_diff_density_max 0.757
_refine_diff_density_min -0.701
_refine_diff_density_rms 0.101
_refine_ls_extinction_coef .
_refine_ls_extinction_method none
_refine_ls_goodness_of_fit_ref 1.030
_refine_ls_hydrogen_treatment constr
_refine_ls_matrix_type full
_refine_ls_number_parameters 339
_refine_ls_number_reflns 7654
_refine_ls_number_restraints 0
_refine_ls_restrained_S_all 1.030
_refine_ls_R_factor_all 0.0297
_refine_ls_R_factor_gt 0.0246
_refine_ls_shift/su_max 0.003
_refine_ls_shift/su_mean 0.000
_refine_ls_structure_factor_coef Fsqd
_refine_ls_weighting_details 'w=1/[\s^2^(Fo^2^)+(0.0239P)^2^+0.1662P] where P=(Fo^2^+2Fc^2^)/3'
_refine_ls_weighting_scheme calc
_refine_ls_wR_factor_gt 0.0515
_refine_ls_wR_factor_ref 0.0529
_reflns_Friedel_coverage 0.000
_reflns_Friedel_fraction_full .
_reflns_Friedel_fraction_max .
_reflns_number_gt 6838
_reflns_number_total 7654
_reflns_threshold_expression 'I > 2\s(I)'
_cod_data_source_file c6cc02199a2.cif
_cod_data_source_block lh5
_cod_database_code 7119089
_shelx_shelxl_version_number 2014/7
_shelx_space_group_comment
; 
The symmetry employed for this shelxl refinement is uniquely defined 
by the following loop, which should always be used as a source of 
symmetry information in preference to the above space-group names. 
They are only intended as comments. 
;
_shelx_estimated_absorpt_t_min 0.587
_shelx_estimated_absorpt_t_max 0.890

loop_
_space_group_symop_operation_xyz
'x, y, z'
'-x, -y, -z'

loop_
_atom_site_label
_atom_site_type_symbol
_atom_site_fract_x
_atom_site_fract_y
_atom_site_fract_z
_atom_site_U_iso_or_equiv
_atom_site_adp_type
_atom_site_occupancy
_atom_site_site_symmetry_order
_atom_site_calc_flag
_atom_site_refinement_flags_posn
_atom_site_refinement_flags_adp
_atom_site_refinement_flags_occupancy
_atom_site_disorder_assembly
_atom_site_disorder_group
Au1 Au 0.46996(2) 0.37052(2) 0.61524(2) 0.02359(4) Uani 0.9930(5) 1 d . . P A 1
Cl1 Cl 0.70739(8) 0.40802(7) 0.52771(5) 0.03330(15) Uani 1 1 d . . . A 1
P1 P 0.23748(8) 0.33393(6) 0.69622(5) 0.02260(13) Uani 1 1 d . . . A 1
C11 C 0.2323(3) 0.2489(2) 0.59397(19) 0.0258(5) Uani 1 1 d . . . A 1
C12 C 0.0985(4) 0.2213(3) 0.5984(2) 0.0329(6) Uani 1 1 d . . . A 1
H12 H -0.0003 0.2551 0.6545 0.040 Uiso 1 1 calc R U . A 1
C13 C 0.1073(4) 0.1444(3) 0.5210(2) 0.0389(7) Uani 1 1 d . . . A 1
H13 H 0.0140 0.1273 0.5243 0.047 Uiso 1 1 calc R U . A 1
C14 C 0.2490(4) 0.0936(3) 0.4408(2) 0.0367(7) Uani 1 1 d . . . A 1
H14 H 0.2546 0.0391 0.3898 0.044 Uiso 1 1 calc R U . A 1
C15 C 0.3872(4) 0.1207(2) 0.4326(2) 0.0287(6) Uani 1 1 d . . . A 1
C16 C 0.5364(4) 0.0717(3) 0.3499(2) 0.0337(6) Uani 1 1 d . . . A 1
H16 H 0.5459 0.0187 0.2964 0.040 Uiso 1 1 calc R U . A 1
C17 C 0.6655(4) 0.1007(3) 0.3472(2) 0.0357(7) Uani 1 1 d . . . A 1
H17 H 0.7669 0.0661 0.2932 0.043 Uiso 1 1 calc R U . A 1
C18 C 0.6476(3) 0.1820(3) 0.4251(2) 0.0310(6) Uani 1 1 d . . . A 1
H18 H 0.7389 0.2015 0.4226 0.037 Uiso 1 1 calc R U . A 1
N19 N 0.5090(3) 0.2329(2) 0.50191(16) 0.0247(4) Uani 1 1 d . . . A 1
C20 C 0.3780(3) 0.2006(2) 0.50931(19) 0.0236(5) Uani 1 1 d . . . A 1
C21 C 0.0489(3) 0.4677(3) 0.7418(2) 0.0343(6) Uani 1 1 d . . . A 1
C22 C -0.0261(4) 0.5329(4) 0.6740(3) 0.0624(11) Uani 1 1 d . . . A 1
H22 H 0.0170 0.5043 0.6039 0.075 Uiso 1 1 calc R U . A 1
C23 C -0.1658(5) 0.6414(4) 0.7106(5) 0.098(2) Uani 1 1 d . . . A 1
H23 H -0.2186 0.6869 0.6646 0.118 Uiso 1 1 calc R U . A 1
C24 C -0.2289(6) 0.6842(4) 0.8102(6) 0.100(2) Uani 1 1 d . . . A 1
H24 H -0.3238 0.7594 0.8333 0.120 Uiso 1 1 calc R U . A 1
C25 C -0.1554(5) 0.6188(4) 0.8771(4) 0.0863(17) Uani 1 1 d . . . A 1
H25 H -0.2005 0.6482 0.9471 0.104 Uiso 1 1 calc R U . A 1
C26 C -0.0150(4) 0.5094(3) 0.8439(3) 0.0555(10) Uani 1 1 d . . . A 1
H26 H 0.0361 0.4642 0.8907 0.067 Uiso 1 1 calc R U . A 1
C31 C 0.2511(3) 0.2346(2) 0.80011(19) 0.0250(5) Uani 1 1 d . . . A 1
C32 C 0.1241(4) 0.1936(3) 0.8475(2) 0.0379(7) Uani 1 1 d . . . A 1
H32 H 0.0326 0.2174 0.8247 0.045 Uiso 1 1 calc R U . A 1
C33 C 0.1318(4) 0.1175(3) 0.9284(2) 0.0441(8) Uani 1 1 d . . . A 1
H33 H 0.0467 0.0871 0.9596 0.053 Uiso 1 1 calc R U . A 1
C34 C 0.2601(4) 0.0857(3) 0.9639(2) 0.0388(7) Uani 1 1 d . . . A 1
H34 H 0.2616 0.0364 1.0211 0.047 Uiso 1 1 calc R U . A 1
C35 C 0.3882(4) 0.1252(3) 0.9164(2) 0.0372(7) Uani 1 1 d . . . A 1
H35 H 0.4785 0.1017 0.9403 0.045 Uiso 1 1 calc R U . A 1
C36 C 0.3844(3) 0.2001(3) 0.8330(2) 0.0303(6) Uani 1 1 d . . . A 1
H36 H 0.4723 0.2268 0.7995 0.036 Uiso 1 1 calc R U . A 1
C41 C 0.4219(3) 0.4926(2) 0.7316(2) 0.0269(5) Uani 1 1 d . . . A 1
C42 C 0.2912(4) 0.6073(3) 0.7544(2) 0.0337(6) Uani 1 1 d . . . A 1
H42 H 0.2209 0.6316 0.7147 0.040 Uiso 1 1 calc R U . A 1
C43 C 0.2623(4) 0.6876(3) 0.8358(2) 0.0388(7) Uani 1 1 d . . . A 1
H43 H 0.1730 0.7668 0.8519 0.047 Uiso 1 1 calc R U . A 1
C44 C 0.3658(4) 0.6500(3) 0.8924(2) 0.0398(7) Uani 1 1 d . . . A 1
C45 C 0.4971(4) 0.5373(3) 0.8696(2) 0.0384(7) Uani 1 1 d . . . A 1
H45 H 0.5679 0.5142 0.9089 0.046 Uiso 1 1 calc R U . A 1
C46 C 0.5261(4) 0.4572(3) 0.7889(2) 0.0342(6) Uani 1 1 d . . . A 1
H46 H 0.6166 0.3787 0.7727 0.041 Uiso 1 1 calc R U . A 1
Cl2 Cl 0.32747(13) 0.74854(8) 0.99629(7) 0.0591(3) Uani 1 1 d . . . A 1
Au1B Au 0.4073(15) 0.1156(12) 0.8453(10) 0.015(4) Uiso 0.0070(5) 1 d . . P A 2
B1 B 0.8666(4) 0.0198(4) 0.7533(3) 0.0391(8) Uani 1 1 d . . . . .
F1 F 0.7999(3) 0.1418(2) 0.7341(3) 0.1270(14) Uani 1 1 d . . . . .
F2 F 0.9454(3) 0.0082(3) 0.82307(17) 0.0909(9) Uani 1 1 d . . . . .
F3 F 0.9785(2) -0.0490(2) 0.66515(15) 0.0581(6) Uani 1 1 d . . . . .
F4 F 0.7420(2) -0.02499(19) 0.79236(15) 0.0512(5) Uani 1 1 d . . . . .

loop_
_atom_site_aniso_label
_atom_site_aniso_U_11
_atom_site_aniso_U_22
_atom_site_aniso_U_33
_atom_site_aniso_U_23
_atom_site_aniso_U_13
_atom_site_aniso_U_12
Au1 0.02310(6) 0.02393(5) 0.02363(5) 0.00128(4) -0.00593(4) -0.01036(4)
Cl1 0.0281(3) 0.0413(4) 0.0328(3) 0.0029(3) -0.0055(3) -0.0197(3)
P1 0.0201(3) 0.0217(3) 0.0238(3) 0.0015(2) -0.0053(3) -0.0074(3)
C11 0.0273(14) 0.0283(13) 0.0251(13) 0.0065(10) -0.0121(11) -0.0119(11)
C12 0.0298(15) 0.0420(16) 0.0322(15) 0.0095(12) -0.0126(12) -0.0184(13)
C13 0.0436(18) 0.0513(19) 0.0410(17) 0.0131(14) -0.0249(15) -0.0305(16)
C14 0.0497(19) 0.0355(16) 0.0394(16) 0.0084(13) -0.0270(15) -0.0220(14)
C15 0.0383(16) 0.0256(13) 0.0281(13) 0.0069(11) -0.0193(12) -0.0119(12)
C16 0.0437(18) 0.0255(14) 0.0293(14) -0.0023(11) -0.0155(13) -0.0065(13)
C17 0.0361(17) 0.0340(15) 0.0286(14) -0.0033(12) -0.0064(13) -0.0074(13)
C18 0.0267(14) 0.0311(14) 0.0310(14) -0.0008(11) -0.0075(12) -0.0081(12)
N19 0.0226(11) 0.0252(11) 0.0247(11) 0.0015(8) -0.0076(9) -0.0076(9)
C20 0.0265(13) 0.0211(12) 0.0250(12) 0.0055(9) -0.0124(11) -0.0082(10)
C21 0.0205(13) 0.0236(13) 0.0493(18) 0.0012(12) -0.0019(13) -0.0066(11)
C22 0.0360(19) 0.049(2) 0.074(3) 0.035(2) -0.0048(18) -0.0032(16)
C23 0.042(2) 0.059(3) 0.144(5) 0.061(3) -0.005(3) 0.004(2)
C24 0.040(2) 0.025(2) 0.184(6) 0.007(3) 0.010(3) 0.0013(17)
C25 0.049(3) 0.054(3) 0.122(4) -0.047(3) 0.013(3) -0.011(2)
C26 0.0367(19) 0.046(2) 0.068(2) -0.0212(18) -0.0049(18) -0.0055(16)
C31 0.0254(13) 0.0250(13) 0.0227(12) 0.0009(10) -0.0060(10) -0.0093(11)
C32 0.0367(17) 0.0527(19) 0.0350(16) 0.0130(14) -0.0159(13) -0.0265(15)
C33 0.051(2) 0.062(2) 0.0325(16) 0.0168(15) -0.0115(15) -0.0389(18)
C34 0.0489(19) 0.0356(16) 0.0272(14) 0.0088(12) -0.0093(14) -0.0147(15)
C35 0.0367(17) 0.0375(16) 0.0359(17) 0.0075(13) -0.0165(14) -0.0092(13)
C36 0.0302(15) 0.0274(15) 0.0308(14) 0.0019(11) -0.0072(12) -0.0109(12)
C41 0.0321(14) 0.0253(13) 0.0249(13) 0.0001(10) -0.0077(11) -0.0139(11)
C42 0.0411(17) 0.0268(14) 0.0354(15) 0.0049(11) -0.0158(13) -0.0131(13)
C43 0.0450(18) 0.0227(14) 0.0437(17) -0.0034(12) -0.0117(15) -0.0092(13)
C44 0.051(2) 0.0354(16) 0.0348(16) -0.0067(13) -0.0116(14) -0.0190(15)
C45 0.0433(18) 0.0386(17) 0.0383(16) -0.0014(13) -0.0164(14) -0.0178(14)
C46 0.0347(16) 0.0352(15) 0.0337(15) -0.0024(12) -0.0116(13) -0.0134(13)
Cl2 0.0741(6) 0.0477(5) 0.0548(5) -0.0208(4) -0.0236(5) -0.0168(5)
B1 0.0315(18) 0.047(2) 0.0340(18) -0.0065(15) 0.0013(15) -0.0188(16)
F1 0.0738(19) 0.0548(16) 0.179(3) 0.0378(19) 0.030(2) -0.0132(14)
F2 0.0775(18) 0.172(3) 0.0475(13) -0.0188(15) -0.0150(13) -0.0741(19)
F3 0.0369(11) 0.0899(16) 0.0421(11) -0.0197(11) -0.0027(9) -0.0236(11)
F4 0.0418(11) 0.0639(13) 0.0503(11) 0.0023(10) -0.0063(9) -0.0303(10)

loop_
_atom_type_symbol
_atom_type_description
_atom_type_scat_dispersion_real
_atom_type_scat_dispersion_imag
_atom_type_scat_source
C C 0.0033 0.0016 'International Tables Vol C Tables 4.2.6.8 and 6.1.1.4'
H H 0.0000 0.0000 'International Tables Vol C Tables 4.2.6.8 and 6.1.1.4'
B B 0.0013 0.0007 'International Tables Vol C Tables 4.2.6.8 and 6.1.1.4'
N N 0.0061 0.0033 'International Tables Vol C Tables 4.2.6.8 and 6.1.1.4'
F F 0.0171 0.0103 'International Tables Vol C Tables 4.2.6.8 and 6.1.1.4'
P P 0.1023 0.0942 'International Tables Vol C Tables 4.2.6.8 and 6.1.1.4'
Cl Cl 0.1484 0.1585 'International Tables Vol C Tables 4.2.6.8 and 6.1.1.4'
Au Au -2.0133 8.8022 'International Tables Vol C Tables 4.2.6.8 and 6.1.1.4'

loop_
_geom_angle_atom_site_label_1
_geom_angle_atom_site_label_2
_geom_angle_atom_site_label_3
_geom_angle
_geom_angle_site_symmetry_1
_geom_angle_site_symmetry_3
C41 Au1 N19 174.89(9) . .
C41 Au1 P1 91.72(8) . .
N19 Au1 P1 83.79(6) . .
C41 Au1 Cl1 89.53(8) . .
N19 Au1 Cl1 95.00(6) . .
P1 Au1 Cl1 178.38(2) . .
C21 P1 C31 107.28(13) . .
C21 P1 C11 108.83(14) . .
C31 P1 C11 109.15(12) . .
C21 P1 Au1 117.86(9) . .
C31 P1 Au1 113.48(9) . .
C11 P1 Au1 99.75(9) . .
C12 C11 C20 119.5(2) . .
C12 C11 P1 123.2(2) . .
C20 C11 P1 117.07(19) . .
C11 C12 C13 120.6(3) . .
C11 C12 H12 119.7 . .
C13 C12 H12 119.7 . .
C14 C13 C12 120.4(3) . .
C14 C13 H13 119.8 . .
C12 C13 H13 119.8 . .
C13 C14 C15 120.8(3) . .
C13 C14 H14 119.6 . .
C15 C14 H14 119.6 . .
C14 C15 C20 119.1(3) . .
C14 C15 C16 122.9(2) . .
C20 C15 C16 118.0(2) . .
C17 C16 C15 119.9(2) . .
C17 C16 H16 120.1 . .
C15 C16 H16 120.1 . .
C16 C17 C18 119.3(3) . .
C16 C17 H17 120.4 . .
C18 C17 H17 120.4 . .
N19 C18 C17 122.8(3) . .
N19 C18 H18 118.6 . .
C17 C18 H18 118.6 . .
C18 N19 C20 119.3(2) . .
C18 N19 Au1 123.90(18) . .
C20 N19 Au1 116.74(16) . .
N19 C20 C15 120.6(2) . .
N19 C20 C11 119.9(2) . .
C15 C20 C11 119.5(2) . .
C22 C21 C26 120.5(3) . .
C22 C21 P1 119.9(3) . .
C26 C21 P1 119.5(3) . .
C21 C22 C23 118.4(4) . .
C21 C22 H22 120.8 . .
C23 C22 H22 120.8 . .
C24 C23 C22 121.7(5) . .
C24 C23 H23 119.1 . .
C22 C23 H23 119.1 . .
C23 C24 C25 119.7(4) . .
C23 C24 H24 120.2 . .
C25 C24 H24 120.2 . .
C24 C25 C26 120.7(5) . .
C24 C25 H25 119.7 . .
C26 C25 H25 119.7 . .
C21 C26 C25 119.0(4) . .
C21 C26 H26 120.5 . .
C25 C26 H26 120.5 . .
C36 C31 C32 120.5(3) . .
C36 C31 P1 120.9(2) . .
C32 C31 P1 118.6(2) . .
C33 C32 C31 119.4(3) . .
C33 C32 H32 120.3 . .
C31 C32 H32 120.3 . .
C34 C33 C32 120.8(3) . .
C34 C33 H33 119.6 . .
C32 C33 H33 119.6 . .
C33 C34 C35 120.1(3) . .
C33 C34 H34 120.0 . .
C35 C34 H34 120.0 . .
C34 C35 C36 119.9(3) . .
C34 C35 H35 120.0 . .
C36 C35 H35 120.0 . .
C31 C36 C35 119.2(3) . .
C31 C36 H36 120.4 . .
C35 C36 H36 120.4 . .
C42 C41 C46 120.2(2) . .
C42 C41 Au1 122.2(2) . .
C46 C41 Au1 117.6(2) . .
C41 C42 C43 120.0(3) . .
C41 C42 H42 120.0 . .
C43 C42 H42 120.0 . .
C44 C43 C42 118.8(3) . .
C44 C43 H43 120.6 . .
C42 C43 H43 120.6 . .
C45 C44 C43 121.7(3) . .
C45 C44 Cl2 119.3(2) . .
C43 C44 Cl2 119.0(2) . .
C44 C45 C46 119.7(3) . .
C44 C45 H45 120.2 . .
C46 C45 H45 120.2 . .
C45 C46 C41 119.6(3) . .
C45 C46 H46 120.2 . .
C41 C46 H46 120.2 . .
F1 B1 F3 109.7(3) . .
F1 B1 F2 111.1(3) . .
F3 B1 F2 108.2(3) . .
F1 B1 F4 108.2(3) . .
F3 B1 F4 110.5(3) . .
F2 B1 F4 109.1(3) . .

loop_
_geom_bond_atom_site_label_1
_geom_bond_atom_site_label_2
_geom_bond_distance
_geom_bond_site_symmetry_2
Au1 C41 2.027(2) .
Au1 N19 2.146(2) .
Au1 P1 2.2737(7) .
Au1 Cl1 2.3350(6) .
P1 C21 1.790(3) .
P1 C31 1.794(3) .
P1 C11 1.799(3) .
C11 C12 1.384(4) .
C11 C20 1.413(4) .
C12 C13 1.396(4) .
C12 H12 0.9500 .
C13 C14 1.363(4) .
C13 H13 0.9500 .
C14 C15 1.407(4) .
C14 H14 0.9500 .
C15 C20 1.411(3) .
C15 C16 1.418(4) .
C16 C17 1.357(4) .
C16 H16 0.9500 .
C17 C18 1.401(4) .
C17 H17 0.9500 .
C18 N19 1.323(3) .
C18 H18 0.9500 .
N19 C20 1.379(3) .
C21 C22 1.381(5) .
C21 C26 1.384(5) .
C22 C23 1.388(6) .
C22 H22 0.9500 .
C23 C24 1.356(8) .
C23 H23 0.9500 .
C24 C25 1.363(8) .
C24 H24 0.9500 .
C25 C26 1.392(5) .
C25 H25 0.9500 .
C26 H26 0.9500 .
C31 C36 1.382(4) .
C31 C32 1.388(4) .
C32 C33 1.387(4) .
C32 H32 0.9500 .
C33 C34 1.364(4) .
C33 H33 0.9500 .
C34 C35 1.387(4) .
C34 H34 0.9500 .
C35 C36 1.404(4) .
C35 H35 0.9500 .
C36 H36 0.9500 .
C41 C42 1.382(4) .
C41 C46 1.392(4) .
C42 C43 1.393(4) .
C42 H42 0.9500 .
C43 C44 1.379(4) .
C43 H43 0.9500 .
C44 C45 1.369(4) .
C44 Cl2 1.747(3) .
C45 C46 1.385(4) .
C45 H45 0.9500 .
C46 H46 0.9500 .
B1 F1 1.350(5) .
B1 F3 1.367(4) .
B1 F2 1.377(4) .
B1 F4 1.382(4) .

loop_
_geom_torsion_atom_site_label_1
_geom_torsion_atom_site_label_2
_geom_torsion_atom_site_label_3
_geom_torsion_atom_site_label_4
_geom_torsion
_geom_torsion_site_symmetry_1
_geom_torsion_site_symmetry_2
_geom_torsion_site_symmetry_3
_geom_torsion_site_symmetry_4
C21 P1 C11 C12 -45.2(3) . . . .
C31 P1 C11 C12 71.6(3) . . . .
Au1 P1 C11 C12 -169.2(2) . . . .
C21 P1 C11 C20 139.8(2) . . . .
C31 P1 C11 C20 -103.5(2) . . . .
Au1 P1 C11 C20 15.7(2) . . . .
C20 C11 C12 C13 1.3(4) . . . .
P1 C11 C12 C13 -173.6(2) . . . .
C11 C12 C13 C14 1.1(5) . . . .
C12 C13 C14 C15 -2.1(5) . . . .
C13 C14 C15 C20 0.7(4) . . . .
C13 C14 C15 C16 -179.1(3) . . . .
C14 C15 C16 C17 -179.3(3) . . . .
C20 C15 C16 C17 1.0(4) . . . .
C15 C16 C17 C18 -1.9(4) . . . .
C16 C17 C18 N19 -0.2(5) . . . .
C17 C18 N19 C20 3.2(4) . . . .
C17 C18 N19 Au1 -174.3(2) . . . .
C18 N19 C20 C15 -4.1(4) . . . .
Au1 N19 C20 C15 173.60(18) . . . .
C18 N19 C20 C11 176.5(2) . . . .
Au1 N19 C20 C11 -5.8(3) . . . .
C14 C15 C20 N19 -177.7(2) . . . .
C16 C15 C20 N19 2.0(4) . . . .
C14 C15 C20 C11 1.7(4) . . . .
C16 C15 C20 C11 -178.6(2) . . . .
C12 C11 C20 N19 176.7(2) . . . .
P1 C11 C20 N19 -8.0(3) . . . .
C12 C11 C20 C15 -2.7(4) . . . .
P1 C11 C20 C15 172.58(19) . . . .
C31 P1 C21 C22 -154.6(3) . . . .
C11 P1 C21 C22 -36.6(3) . . . .
Au1 P1 C21 C22 75.9(3) . . . .
C31 P1 C21 C26 29.4(3) . . . .
C11 P1 C21 C26 147.4(3) . . . .
Au1 P1 C21 C26 -100.1(3) . . . .
C26 C21 C22 C23 0.5(6) . . . .
P1 C21 C22 C23 -175.5(3) . . . .
C21 C22 C23 C24 0.2(7) . . . .
C22 C23 C24 C25 -0.9(8) . . . .
C23 C24 C25 C26 0.8(7) . . . .
C22 C21 C26 C25 -0.5(5) . . . .
P1 C21 C26 C25 175.5(3) . . . .
C24 C25 C26 C21 -0.1(6) . . . .
C21 P1 C31 C36 -124.0(2) . . . .
C11 P1 C31 C36 118.2(2) . . . .
Au1 P1 C31 C36 7.9(2) . . . .
C21 P1 C31 C32 55.5(3) . . . .
C11 P1 C31 C32 -62.2(3) . . . .
Au1 P1 C31 C32 -172.5(2) . . . .
C36 C31 C32 C33 0.0(4) . . . .
P1 C31 C32 C33 -179.5(2) . . . .
C31 C32 C33 C34 2.0(5) . . . .
C32 C33 C34 C35 -2.6(5) . . . .
C33 C34 C35 C36 1.2(5) . . . .
C32 C31 C36 C35 -1.4(4) . . . .
P1 C31 C36 C35 178.2(2) . . . .
C34 C35 C36 C31 0.7(4) . . . .
C46 C41 C42 C43 -0.7(4) . . . .
Au1 C41 C42 C43 179.4(2) . . . .
C41 C42 C43 C44 -0.2(4) . . . .
C42 C43 C44 C45 1.2(5) . . . .
C42 C43 C44 Cl2 -178.5(2) . . . .
C43 C44 C45 C46 -1.2(5) . . . .
Cl2 C44 C45 C46 178.5(2) . . . .
C44 C45 C46 C41 0.3(5) . . . .
C42 C41 C46 C45 0.6(4) . . . .
Au1 C41 C46 C45 -179.5(2) . . . .
